data_4319433
loop_
_publ_author_name
'Patrick C. McGowan'
'Thomas J. Podesta'
'Mark Thornton-Pett'

_publ_contact_author
;
   Patrick McGowan
   School of Chemistry 
   University of Leeds
   Leeds LS2 9JT
   UK
;
_publ_contact_author_email patrickm@chem.leeds.ac.uk
_publ_contact_author_fax '+44 (0)113 2336565'
_publ_contact_author_phone '+44 (0)113 2336404'
_publ_section_title
;
 N-Monofunctionalized 1,4,7-Triazacyclononane Macrocycles as Building
 Blocks in Inorganic Crystal Engineering
;
_journal_name_full 'Inorganic Chemistry'
_journal_page_first 1445
_journal_page_last 1453
_journal_paper_doi 10.1021/ic0006854
_journal_volume 40
_journal_year 2001
_chemical_formula_sum 'C6 H21 Mo N3 O6'
_chemical_formula_weight 327.20
_chemical_name_systematic
; 
 ? 
;
_space_group_IT_number 14
_symmetry_cell_setting monoclinic
_symmetry_space_group_name_Hall '-P 2ybc'
_symmetry_space_group_name_H-M 'P 1 21/c 1'
_atom_sites_solution_hydrogens geom
_atom_sites_solution_primary direct
_atom_sites_solution_secondary difmap
_audit_creation_method SHELXL-97
_cell_angle_alpha 90.00
_cell_angle_beta 91.2790(12)
_cell_angle_gamma 90.00
_cell_formula_units_Z 4
_cell_length_a 7.7224(2)
_cell_length_b 14.7860(3)
_cell_length_c 10.7979(2)
_cell_measurement_reflns_used 23450
_cell_measurement_temperature 150(2)
_cell_measurement_theta_max 30.2
_cell_measurement_theta_min 2.02
_cell_volume 1232.63(5)
_computing_cell_refinement DENZO-SMN
_computing_data_collection 'COLLECT (Nonius, 1998)'
_computing_data_reduction DENZO-SMN
_computing_molecular_graphics 'ORTEX (McArdle, 1995)'
_computing_publication_material 'local program'
_computing_structure_refinement 'SHELXL-97 (Sheldrick, 1997)'
_computing_structure_solution 'SHELXS-97 (Sheldrick, 1990)'
_diffrn_ambient_temperature 150(2)
_diffrn_measured_fraction_theta_full 0.986
_diffrn_measured_fraction_theta_max 0.986
_diffrn_measurement_device_type 'Nonius KappaCCD area-detector diffractometer'
_diffrn_measurement_method '1 degree phi exposures'
_diffrn_radiation_monochromator graphite
_diffrn_radiation_source 'fine-focus sealed tube'
_diffrn_radiation_type MoK\a
_diffrn_radiation_wavelength 0.71073
_diffrn_reflns_av_R_equivalents 0.0591
_diffrn_reflns_av_sigmaI/netI 0.0267
_diffrn_reflns_limit_h_max 9
_diffrn_reflns_limit_h_min -9
_diffrn_reflns_limit_k_max 18
_diffrn_reflns_limit_k_min -18
_diffrn_reflns_limit_l_max 13
_diffrn_reflns_limit_l_min -13
_diffrn_reflns_number 20743
_diffrn_reflns_theta_full 26.00
_diffrn_reflns_theta_max 26.00
_diffrn_reflns_theta_min 2.34
_exptl_absorpt_coefficient_mu 1.083
_exptl_absorpt_correction_T_max 0.8995
_exptl_absorpt_correction_T_min 0.6415
_exptl_absorpt_correction_type empirical
_exptl_crystal_density_diffrn 1.763
_exptl_crystal_density_method 'not measured'
_exptl_crystal_F_000 672
_exptl_crystal_size_max 0.45
_exptl_crystal_size_mid 0.13
_exptl_crystal_size_min 0.10
_refine_diff_density_max 3.473
_refine_diff_density_min -1.184
_refine_diff_density_rms 0.174
_refine_ls_extinction_method none
_refine_ls_goodness_of_fit_ref 1.136
_refine_ls_hydrogen_treatment mixed
_refine_ls_matrix_type full
_refine_ls_number_parameters 157
_refine_ls_number_reflns 2398
_refine_ls_number_restraints 0
_refine_ls_restrained_S_all 1.136
_refine_ls_R_factor_all 0.0601
_refine_ls_R_factor_gt 0.0590
_refine_ls_shift/su_max 0.004
_refine_ls_shift/su_mean 0.000
_refine_ls_structure_factor_coef Fsqd
_refine_ls_weighting_details 'calc w=1/[\s^2^(Fo^2^)+(0.0897P)^2^+5.1701P] where P=(Fo^2^+2Fc^2^)/3'
_refine_ls_weighting_scheme calc
_refine_ls_wR_factor_gt 0.1573
_refine_ls_wR_factor_ref 0.1584
_reflns_number_gt 2324
_reflns_number_total 2398
_reflns_threshold_expression >2sigma(I)
_cod_data_source_file ic0006854_3.cif
_cod_data_source_block pm3
_cod_depositor_comments
;
The following automatic conversions were performed:

'_symmetry_cell_setting' value 'Monoclinic' changed to 'monoclinic'
according to the built-in table from CIF Core dictionary named
'cif_core.dic' version 2.4.1 from
2010-06-29.

'_exptl_absorpt_correction_type' value 'Empirical'
changed to 'empirical' according to the built-in table from CIF Core
dictionary named 'cif_core.dic' version 2.4.1 from 2010-06-29.

Automatic conversion script
Id: cif_fix_values 1646 2011-03-28 12:23:43Z adriana 
;
_cod_database_code 4319433

loop_
_symmetry_equiv_pos_as_xyz
'x, y, z'
'-x, y+1/2, -z+1/2'
'-x, -y, -z'
'x, -y-1/2, z-1/2'

loop_
_atom_site_label
_atom_site_type_symbol
_atom_site_fract_x
_atom_site_fract_y
_atom_site_fract_z
_atom_site_U_iso_or_equiv
_atom_site_adp_type
_atom_site_occupancy
_atom_site_symmetry_multiplicity
_atom_site_calc_flag
_atom_site_refinement_flags
_atom_site_disorder_assembly
_atom_site_disorder_group
Mo1 Mo 0.96571(6) 1.01558(3) 0.74831(4) 0.0236(2) Uani 1 1 d . . .
O1 O 0.9170(5) 1.0831(2) 0.8766(3) 0.0310(8) Uani 1 1 d . . .
O2 O 1.1877(6) 0.9982(3) 0.7538(4) 0.0390(10) Uani 1 1 d . . .
O3 O 0.9203(5) 1.0819(2) 0.6169(3) 0.0316(8) Uani 1 1 d . . .
N1 N 0.6755(7) 0.9720(3) 0.7343(4) 0.0313(10) Uani 1 1 d . . .
H1 H 0.6095 1.0244 0.7390 0.038 Uiso 1 1 calc R . .
C1 C 0.6147(8) 0.9103(5) 0.8312(6) 0.0456(15) Uani 1 1 d . . .
H1A H 0.5887 0.8503 0.7947 0.055 Uiso 1 1 calc R . .
H1B H 0.5069 0.9344 0.8667 0.055 Uiso 1 1 calc R . .
C2 C 0.7514(8) 0.9008(5) 0.9319(5) 0.0419(14) Uani 1 1 d . . .
H2A H 0.7471 0.9538 0.9878 0.050 Uiso 1 1 calc R . .
H2B H 0.7280 0.8459 0.9814 0.050 Uiso 1 1 calc R . .
N2 N 0.9270(6) 0.8939(3) 0.8782(4) 0.0288(9) Uani 1 1 d . . .
H2 H 1.0056 0.9014 0.9439 0.035 Uiso 1 1 calc R . .
C3 C 0.9645(9) 0.8051(4) 0.8239(5) 0.0399(14) Uani 1 1 d . . .
H3A H 0.8561 0.7695 0.8174 0.048 Uiso 1 1 calc R . .
H3B H 1.0462 0.7720 0.8795 0.048 Uiso 1 1 calc R . .
C4 C 1.0411(10) 0.8131(4) 0.6984(6) 0.0474(16) Uani 1 1 d . . .
H4A H 1.0289 0.7550 0.6534 0.057 Uiso 1 1 calc R . .
H4B H 1.1660 0.8277 0.7065 0.057 Uiso 1 1 calc R . .
N3 N 0.9475(7) 0.8871(3) 0.6276(4) 0.0332(10) Uani 1 1 d . . .
H3 H 1.0122 0.8985 0.5578 0.040 Uiso 1 1 calc R . .
C5 C 0.7747(9) 0.8617(5) 0.5828(6) 0.0489(16) Uani 1 1 d . . .
H5A H 0.7374 0.8061 0.6257 0.059 Uiso 1 1 calc R . .
H5B H 0.7781 0.8485 0.4930 0.059 Uiso 1 1 calc R . .
C6 C 0.6488(9) 0.9344(5) 0.6043(6) 0.0490(16) Uani 1 1 d . . .
H6A H 0.5296 0.9104 0.5944 0.059 Uiso 1 1 calc R . .
H6B H 0.6640 0.9832 0.5428 0.059 Uiso 1 1 calc R . .
OW1 O 0.6366(7) 1.1883(4) 0.5639(5) 0.0550(13) Uani 1 1 d . . .
HW1A H 0.559(14) 1.175(7) 0.621(9) 0.082 Uiso 1 1 d . . .
HW1B H 0.728(14) 1.186(7) 0.572(9) 0.082 Uiso 1 1 d . . .
OW2 O 0.6083(6) 1.1579(4) 0.9360(5) 0.0561(13) Uani 1 1 d . . .
HW2A H 0.6134 1.2049 0.9995 0.084 Uiso 1 1 d . . .
HW2B H 0.7225 1.1390 0.9223 0.084 Uiso 1 1 d . . .
OW3 O 0.3988(7) 1.1503(4) 0.7394(5) 0.0521(12) Uani 1 1 d . . .
HW3A H 0.435(12) 1.154(7) 0.826(9) 0.078 Uiso 1 1 d . . .
HW3B H 0.345(13) 1.103(7) 0.746(8) 0.078 Uiso 1 1 d . . .

loop_
_atom_site_aniso_label
_atom_site_aniso_U_11
_atom_site_aniso_U_22
_atom_site_aniso_U_33
_atom_site_aniso_U_23
_atom_site_aniso_U_13
_atom_site_aniso_U_12
Mo1 0.0342(4) 0.0148(3) 0.0217(3) 0.00005(13) 0.00063(19) 0.00010(14)
O1 0.047(2) 0.0193(17) 0.0264(18) -0.0024(14) -0.0005(15) 0.0004(16)
O2 0.033(2) 0.0277(19) 0.057(3) 0.0006(19) 0.005(2) -0.0052(17)
O3 0.048(2) 0.0180(17) 0.0292(18) 0.0040(14) 0.0058(16) -0.0006(16)
N1 0.037(3) 0.022(2) 0.035(3) 0.0000(17) -0.003(2) 0.0041(18)
C1 0.037(3) 0.040(3) 0.060(4) 0.016(3) 0.008(3) 0.005(3)
C2 0.046(3) 0.048(4) 0.032(3) 0.012(3) 0.007(2) -0.003(3)
N2 0.040(2) 0.022(2) 0.024(2) 0.0039(17) -0.0039(17) -0.0021(18)
C3 0.061(4) 0.023(3) 0.035(3) 0.003(2) -0.006(3) 0.008(3)
C4 0.069(4) 0.028(3) 0.046(4) 0.001(3) 0.016(3) 0.010(3)
N3 0.050(3) 0.026(2) 0.024(2) -0.0047(18) 0.0091(19) -0.004(2)
C5 0.064(4) 0.055(4) 0.028(3) -0.015(3) 0.003(3) -0.017(3)
C6 0.060(4) 0.044(4) 0.042(3) -0.003(3) -0.020(3) -0.003(3)
OW1 0.044(3) 0.058(3) 0.063(3) 0.024(3) 0.001(2) 0.002(2)
OW2 0.040(2) 0.067(3) 0.061(3) -0.025(3) 0.007(2) -0.001(2)
OW3 0.049(3) 0.051(3) 0.057(3) 0.008(2) 0.003(2) -0.015(2)

loop_
_atom_type_symbol
_atom_type_description
_atom_type_scat_dispersion_real
_atom_type_scat_dispersion_imag
_atom_type_scat_source
C C 0.0033 0.0016 'International Tables Vol C Tables 4.2.6.8 and 6.1.1.4'
H H 0.0000 0.0000 'International Tables Vol C Tables 4.2.6.8 and 6.1.1.4'
Mo Mo -1.6832 0.6857 'International Tables Vol C Tables 4.2.6.8 and 6.1.1.4'
N N 0.0061 0.0033 'International Tables Vol C Tables 4.2.6.8 and 6.1.1.4'
O O 0.0106 0.0060 'International Tables Vol C Tables 4.2.6.8 and 6.1.1.4'

loop_
_geom_angle_atom_site_label_1
_geom_angle_atom_site_label_2
_geom_angle_atom_site_label_3
_geom_angle
_geom_angle_site_symmetry_1
_geom_angle_site_symmetry_3
_geom_angle_publ_flag
O2 Mo1 O3 106.9(2) . . ?
O2 Mo1 O1 106.6(2) . . ?
O3 Mo1 O1 106.18(18) . . ?
O2 Mo1 N2 90.31(19) . . ?
O3 Mo1 N2 154.49(17) . . ?
O1 Mo1 N2 85.99(17) . . ?
O2 Mo1 N3 86.9(2) . . ?
O3 Mo1 N3 89.68(18) . . ?
O1 Mo1 N3 154.55(17) . . ?
N2 Mo1 N3 72.19(17) . . ?
O2 Mo1 N1 155.39(18) . . ?
O3 Mo1 N1 85.83(18) . . ?
O1 Mo1 N1 89.20(18) . . ?
N2 Mo1 N1 71.74(16) . . ?
N3 Mo1 N1 71.90(17) . . ?
C1 N1 C6 113.0(5) . . ?
C1 N1 Mo1 116.5(4) . . ?
C6 N1 Mo1 105.7(4) . . ?
N1 C1 C2 110.0(5) . . ?
N2 C2 C1 110.8(5) . . ?
C3 N2 C2 113.9(5) . . ?
C3 N2 Mo1 115.2(3) . . ?
C2 N2 Mo1 108.4(3) . . ?
N2 C3 C4 112.1(5) . . ?
C3 C4 N3 108.7(5) . . ?
C5 N3 C4 113.9(5) . . ?
C5 N3 Mo1 116.3(4) . . ?
C4 N3 Mo1 106.8(4) . . ?
N3 C5 C6 111.3(5) . . ?
C5 C6 N1 109.7(5) . . ?
HW1A OW1 HW1B 126(10) . . ?
HW2A OW2 HW2B 107.3(5) . . ?
HW3A OW3 HW3B 95(8) . . ?

loop_
_geom_bond_atom_site_label_1
_geom_bond_atom_site_label_2
_geom_bond_distance
_geom_bond_site_symmetry_2
_geom_bond_publ_flag
Mo1 O2 1.733(4) . ?
Mo1 O3 1.753(4) . ?
Mo1 O1 1.755(4) . ?
Mo1 N2 2.305(4) . ?
Mo1 N3 2.306(5) . ?
Mo1 N1 2.334(5) . ?
N1 C1 1.473(7) . ?
N1 C6 1.519(7) . ?
C1 C2 1.505(9) . ?
C2 N2 1.490(8) . ?
N2 C3 1.471(7) . ?
C3 C4 1.496(9) . ?
C4 N3 1.511(8) . ?
N3 C5 1.458(8) . ?
C5 C6 1.470(10) . ?
OW1 HW1A 0.89(11) . ?
OW1 HW1B 0.71(11) . ?
OW2 HW2A 0.976(5) . ?
OW2 HW2B 0.940(5) . ?
OW3 HW3A 0.97(10) . ?
OW3 HW3B 0.82(11) . ?
